data_4342190
loop_
_publ_author_name
'Reger, Daniel L.'
'Pascui, Andrea E.'
'Smith, Mark D.'
'Jezierska, Julia'
'Ozarowski, Andrew'

_publ_section_title
;
 Syntheses, Structural, Magnetic, and Electron Paramagnetic Resonance
 Studies of Monobridged Cyanide and Azide Dinuclear Copper(II) Complexes:
 Antiferromagnetic Superexchange Interactions.
;
_journal_issue 4
_journal_name_full 'Inorganic chemistry'
_journal_page_first 1487
_journal_page_last 1500
_journal_paper_doi 10.1021/ic502485p
_journal_volume 54
_journal_year 2015
_chemical_formula_moiety 'C56 H68 Cu5 I4 N16, I3'
_chemical_formula_sum 'C56 H68 Cu5 I7 N16'
_chemical_formula_weight 2171.66
_chemical_name_systematic
;
 ? 
;
_space_group_crystal_system monoclinic
_space_group_IT_number 12
_space_group_name_Hall '-C 2y'
_space_group_name_H-M_alt 'C 1 2/m 1'
_symmetry_space_group_name_Hall '-C 2y'
_symmetry_space_group_name_H-M 'C 1 2/m 1'
_atom_sites_solution_hydrogens geom
_atom_sites_solution_primary direct
_atom_sites_solution_secondary difmap
_audit_creation_date 2012-05-08
_audit_creation_method
;
  Olex2 1.2
  (compiled May  4 2012 14:03:18, GUI svn.r4222)
;
_cell_angle_alpha 90.00
_cell_angle_beta 96.768(2)
_cell_angle_gamma 90.00
_cell_formula_units_Z 2
_cell_length_a 19.632(2)
_cell_length_b 21.904(3)
_cell_length_c 8.5445(10)
_cell_measurement_reflns_used 7109
_cell_measurement_temperature 100(2)
_cell_measurement_theta_max 26.36
_cell_measurement_theta_min 2.40
_cell_volume 3648.7(8)
_computing_cell_refinement 'SAINT v6.45A (Bruker, 2003)'
_computing_data_reduction 'SAINT v6.45A (Bruker, 2003)'
_computing_molecular_graphics
;
O. V. Dolomanov, L. J. Bourhis, R. J. Gildea, J. A. K. Howard and H. Puschmann,
OLEX2: a complete structure solution, refinement and analysis program.
J. Appl. Cryst. (2009). 42, 339-341.
;
_computing_publication_material
;
O. V. Dolomanov, L. J. Bourhis, R. J. Gildea, J. A. K. Howard and H. Puschmann,
OLEX2: a complete structure solution, refinement and analysis program.
J. Appl. Cryst. (2009). 42, 339-341.
;
_computing_structure_refinement
;
SHELXL, G.M. Sheldrick, Acta Cryst.
(2008). A64, 112-122
;
_computing_structure_solution
;
SHELXS, G.M. Sheldrick, Acta Cryst.
(2008). A64, 112-122
;
_diffrn_ambient_temperature 100(2)
_diffrn_measured_fraction_theta_full 0.999
_diffrn_measured_fraction_theta_max 0.999
_diffrn_measurement_device_type 'CCD area detector'
_diffrn_measurement_method 'phi and omega scans'
_diffrn_radiation_monochromator graphite
_diffrn_radiation_type MoK\a
_diffrn_radiation_wavelength 0.71073
_diffrn_reflns_av_R_equivalents 0.0549
_diffrn_reflns_av_unetI/netI 0.0340
_diffrn_reflns_limit_h_max 24
_diffrn_reflns_limit_h_min -24
_diffrn_reflns_limit_k_max 27
_diffrn_reflns_limit_k_min -27
_diffrn_reflns_limit_l_max 10
_diffrn_reflns_limit_l_min -10
_diffrn_reflns_number 26709
_diffrn_reflns_theta_full 26.40
_diffrn_reflns_theta_max 26.40
_diffrn_reflns_theta_min 1.86
_diffrn_source 'fine-focus sealed tube'
_diffrn_source_current 38.0
_diffrn_source_power 1.786
_diffrn_source_target Mo
_diffrn_source_voltage 47.0
_exptl_absorpt_coefficient_mu 4.442
_exptl_absorpt_correction_T_max 1
_exptl_absorpt_correction_T_min 0.758136
_exptl_absorpt_correction_type multi-scan
_exptl_absorpt_process_details
;
SADABS v.2.10 (Bruker,2003) was used for absorption correction.
R(int) was 0.0591 before and 0.0432 after correction.
The Ratio of minimum to maximum transmission is 0.7581.
The \l/2 correction factor is 0.0015.
;
_exptl_crystal_colour brown
_exptl_crystal_colour_primary brown
_exptl_crystal_density_diffrn 1.977
_exptl_crystal_density_method 'not measured'
_exptl_crystal_description needle
_exptl_crystal_F_000 2064
_exptl_crystal_size_max 0.24
_exptl_crystal_size_mid 0.08
_exptl_crystal_size_min 0.06
_refine_diff_density_max 1.749
_refine_diff_density_min -0.847
_refine_diff_density_rms 0.181
_refine_ls_extinction_method none
_refine_ls_goodness_of_fit_ref 1.135
_refine_ls_hydrogen_treatment constr
_refine_ls_matrix_type full
_refine_ls_number_parameters 224
_refine_ls_number_reflns 3854
_refine_ls_number_restraints 0
_refine_ls_restrained_S_all 1.135
_refine_ls_R_factor_all 0.0515
_refine_ls_R_factor_gt 0.0427
_refine_ls_shift/su_max 0.001
_refine_ls_shift/su_mean 0.000
_refine_ls_structure_factor_coef Fsqd
_refine_ls_weighting_details 'calc w=1/[\s^2^(Fo^2^)+(0.0548P)^2^+18.3475P] where P=(Fo^2^+2Fc^2^)/3'
_refine_ls_weighting_scheme calc
_refine_ls_wR_factor_gt 0.1065
_refine_ls_wR_factor_ref 0.1107
_reflns_number_gt 3349
_reflns_number_total 3854
_reflns_threshold_expression >2sigma(I)
_cod_data_source_file ic502485p_si_001.cif
_cod_data_source_block 5
_cod_depositor_comments 'Adding full bibliography for 4342186--4342190.cif.'
_cod_original_cell_volume 3648.8(7)
_cod_database_code 4342190

loop_
_space_group_symop_id
_space_group_symop_operation_xyz
1 'x, y, z'
2 '-x, y, -z'
3 'x+1/2, y+1/2, z'
4 '-x+1/2, y+1/2, -z'
5 '-x, -y, -z'
6 'x, -y, z'
7 '-x+1/2, -y+1/2, -z'
8 'x+1/2, -y+1/2, z'

loop_
_atom_site_label
_atom_site_type_symbol
_atom_site_fract_x
_atom_site_fract_y
_atom_site_fract_z
_atom_site_U_iso_or_equiv
_atom_site_adp_type
_atom_site_occupancy
_atom_site_symmetry_multiplicity
_atom_site_calc_flag
_atom_site_refinement_flags
Cu1 Cu 0.38566(3) 0.60460(3) 0.45287(8) 0.02372(18) Uani 1 1 d .
Cu2 Cu 0.5000 0.54765(8) 0.5000 0.0179(4) Uani 0.50 2 d SP
I1 I 0.40624(2) 0.5000 0.31203(5) 0.01682(14) Uani 1 2 d S
I2 I 0.5000 0.66805(2) 0.5000 0.02552(15) Uani 1 2 d S
N11 N 0.3112(2) 0.6546(2) 0.3227(5) 0.0255(10) Uani 1 1 d .
N12 N 0.2504(2) 0.6634(2) 0.3829(5) 0.0249(10) Uani 1 1 d .
N21 N 0.3331(2) 0.6001(2) 0.6449(5) 0.0236(10) Uani 1 1 d .
N22 N 0.2638(2) 0.6105(2) 0.6320(5) 0.0206(9) Uani 1 1 d .
C1 C 0.2239(3) 0.6156(3) 0.4779(6) 0.0251(12) Uani 1 1 d .
H1 H 0.1765 0.6282 0.4965 0.030 Uiso 1 1 calc R
C2 C 0.2172(3) 0.5553(3) 0.3915(6) 0.0260(12) Uani 1 1 d .
C3 C 0.1948(3) 0.5545(3) 0.2291(6) 0.0316(14) Uani 1 1 d .
H3 H 0.1870 0.5919 0.1734 0.038 Uiso 1 1 calc R
C4 C 0.1841(5) 0.5000 0.1506(10) 0.039(2) Uani 1 2 d S
H4 H 0.1692 0.5000 0.0407 0.046 Uiso 1 2 calc SR
C5 C 0.2281(4) 0.5000 0.4705(9) 0.0238(16) Uani 1 2 d S
H5 H 0.2432 0.5000 0.5803 0.029 Uiso 1 2 calc SR
C11 C 0.2159(3) 0.7136(3) 0.3190(6) 0.0297(13) Uani 1 1 d .
C12 C 0.2572(3) 0.7387(3) 0.2164(7) 0.0330(14) Uani 1 1 d .
H12 H 0.2481 0.7744 0.1540 0.040 Uiso 1 1 calc R
C13 C 0.3157(3) 0.7010(3) 0.2222(6) 0.0294(13) Uani 1 1 d .
C14 C 0.1476(3) 0.7331(3) 0.3620(8) 0.0399(16) Uani 1 1 d .
H14A H 0.1136 0.7012 0.3312 0.060 Uiso 1 1 calc R
H14B H 0.1336 0.7712 0.3070 0.060 Uiso 1 1 calc R
H14C H 0.1508 0.7397 0.4761 0.060 Uiso 1 1 calc R
C15 C 0.3783(3) 0.7096(3) 0.1387(7) 0.0352(14) Uani 1 1 d .
H15A H 0.4089 0.7396 0.1960 0.053 Uiso 1 1 calc R
H15B H 0.3645 0.7244 0.0313 0.053 Uiso 1 1 calc R
H15C H 0.4024 0.6706 0.1342 0.053 Uiso 1 1 calc R
C21 C 0.2391(3) 0.6047(3) 0.7733(6) 0.0265(12) Uani 1 1 d .
C22 C 0.2949(3) 0.5924(3) 0.8815(7) 0.0280(13) Uani 1 1 d .
H22 H 0.2949 0.5861 0.9916 0.034 Uiso 1 1 calc R
C23 C 0.3519(3) 0.5909(2) 0.7968(6) 0.0228(11) Uani 1 1 d .
C24 C 0.1640(3) 0.6107(3) 0.7905(7) 0.0387(16) Uani 1 1 d .
H24A H 0.1465 0.6490 0.7423 0.058 Uiso 1 1 calc R
H24B H 0.1577 0.6106 0.9026 0.058 Uiso 1 1 calc R
H24C H 0.1390 0.5763 0.7378 0.058 Uiso 1 1 calc R
C25 C 0.4258(3) 0.5822(3) 0.8593(7) 0.0302(13) Uani 1 1 d .
H25A H 0.4484 0.5573 0.7854 0.045 Uiso 1 1 calc R
H25B H 0.4289 0.5617 0.9618 0.045 Uiso 1 1 calc R
H25C H 0.4484 0.6221 0.8717 0.045 Uiso 1 1 calc R
I3 I 0.0000 0.5000 0.5000 0.0459(4) Uani 0.840(3) 4 d SP
I4 I 0.0074(2) 0.63268(5) 0.4751(5) 0.0507(8) Uani 0.4198(14) 1 d P
I5 I 0.0000 0.5829(14) 0.0000 0.070 Uiso 0.043(2) 2 d SP
I6 I 0.0000 0.657(2) 0.0000 0.070 Uiso 0.041(3) 2 d SP
I7 I 0.0130(9) 0.6283(12) 0.042(2) 0.070 Uiso 0.039(2) 1 d P
I8 I 0.0000 0.4571(16) 0.0000 0.070 Uiso 0.037(2) 2 d SP
I9 I -0.001(2) 0.5000 0.033(4) 0.070 Uiso 0.027(2) 2 d SP
I10 I 0.0000 0.697(4) 0.0000 0.070 Uiso 0.016(2) 2 d SP

loop_
_atom_site_aniso_label
_atom_site_aniso_U_11
_atom_site_aniso_U_22
_atom_site_aniso_U_33
_atom_site_aniso_U_23
_atom_site_aniso_U_13
_atom_site_aniso_U_12
Cu1 0.0260(4) 0.0293(4) 0.0160(3) 0.0016(3) 0.0034(3) 0.0105(3)
Cu2 0.0160(8) 0.0176(9) 0.0195(9) 0.000 0.0003(7) 0.000
I1 0.0169(2) 0.0202(2) 0.0134(2) 0.000 0.00203(17) 0.000
I2 0.0304(3) 0.0191(3) 0.0266(3) 0.000 0.0015(2) 0.000
N11 0.030(3) 0.033(3) 0.014(2) 0.0013(19) 0.0027(19) 0.009(2)
N12 0.028(2) 0.035(3) 0.012(2) 0.0026(18) 0.0029(19) 0.015(2)
N21 0.025(2) 0.029(3) 0.017(2) -0.0023(18) 0.0012(19) 0.0082(19)
N22 0.018(2) 0.032(3) 0.011(2) -0.0008(18) 0.0000(17) 0.0091(19)
C1 0.024(3) 0.036(3) 0.014(3) 0.000(2) -0.001(2) 0.011(2)
C2 0.017(3) 0.044(4) 0.015(3) -0.001(2) -0.002(2) 0.006(2)
C3 0.035(3) 0.045(4) 0.013(3) 0.004(2) -0.002(2) 0.009(3)
C4 0.052(6) 0.055(6) 0.008(4) 0.000 0.000(4) 0.000
C5 0.023(4) 0.036(4) 0.012(4) 0.000 0.000(3) 0.000
C11 0.039(3) 0.035(3) 0.012(3) -0.005(2) -0.008(2) 0.019(3)
C12 0.047(4) 0.034(3) 0.016(3) 0.003(2) -0.005(3) 0.019(3)
C13 0.039(3) 0.033(3) 0.014(3) -0.001(2) -0.006(2) 0.014(3)
C14 0.041(4) 0.049(4) 0.028(3) -0.007(3) -0.003(3) 0.027(3)
C15 0.048(4) 0.040(4) 0.018(3) 0.009(3) 0.005(3) 0.012(3)
C21 0.027(3) 0.038(3) 0.014(3) 0.000(2) 0.003(2) 0.009(2)
C22 0.031(3) 0.039(3) 0.014(3) -0.002(2) 0.004(2) 0.009(3)
C23 0.031(3) 0.024(3) 0.013(3) 0.001(2) 0.000(2) 0.006(2)
C24 0.031(3) 0.067(5) 0.018(3) 0.006(3) 0.004(3) 0.012(3)
C25 0.031(3) 0.041(3) 0.018(3) 0.005(2) 0.000(2) 0.012(3)
I3 0.0215(5) 0.0528(7) 0.0610(8) 0.000 -0.0049(5) 0.000
I4 0.0342(17) 0.0472(6) 0.066(2) 0.0046(7) -0.0145(11) -0.0043(7)

loop_
_atom_type_symbol
_atom_type_description
_atom_type_scat_dispersion_real
_atom_type_scat_dispersion_imag
_atom_type_scat_source
C C 0.0033 0.0016 'International Tables Vol C Tables 4.2.6.8 and 6.1.1.4'
H H 0.0000 0.0000 'International Tables Vol C Tables 4.2.6.8 and 6.1.1.4'
Cu Cu 0.3201 1.2651 'International Tables Vol C Tables 4.2.6.8 and 6.1.1.4'
I I -0.4742 1.8119 'International Tables Vol C Tables 4.2.6.8 and 6.1.1.4'
N N 0.0061 0.0033 'International Tables Vol C Tables 4.2.6.8 and 6.1.1.4'

loop_
_geom_angle_atom_site_label_1
_geom_angle_atom_site_label_2
_geom_angle_atom_site_label_3
_geom_angle
_geom_angle_site_symmetry_1
_geom_angle_site_symmetry_3
Cu2 Cu1 I1 58.01(3) . .
Cu2 Cu1 I2 61.08(4) . .
I2 Cu1 I1 110.76(3) . .
N11 Cu1 Cu2 154.64(13) . .
N11 Cu1 I1 110.76(14) . .
N11 Cu1 I2 110.02(14) . .
N21 Cu1 Cu2 111.56(13) . .
N21 Cu1 I1 116.31(13) . .
N21 Cu1 I2 113.95(14) . .
N21 Cu1 N11 93.78(18) . .
Cu1 Cu2 Cu1 121.63(8) . 2_656
Cu1 Cu2 I2 60.81(4) . .
Cu1 Cu2 I2 60.81(4) 2_656 .
Cu2 Cu2 Cu1 119.19(4) 5_666 .
Cu2 Cu2 Cu1 119.19(4) 5_666 2_656
Cu2 Cu2 I1 65.55(4) 5_666 .
Cu2 Cu2 I1 65.56(4) 5_666 5_666
Cu2 Cu2 I2 179.999(1) 5_666 .
I1 Cu2 Cu1 62.647(18) 5_666 2_656
I1 Cu2 Cu1 149.67(2) 5_666 .
I1 Cu2 Cu1 149.67(2) . 2_656
I1 Cu2 Cu1 62.646(19) . .
I1 Cu2 I1 131.11(7) 5_666 .
I1 Cu2 I2 114.45(4) . .
I1 Cu2 I2 114.45(4) 5_666 .
Cu1 I1 Cu1 120.34(3) 6_565 .
Cu2 I1 Cu1 59.34(3) 5_666 6_565
Cu2 I1 Cu1 102.01(4) . 6_565
Cu2 I1 Cu1 59.35(3) . .
Cu2 I1 Cu1 102.02(4) 5_666 .
Cu2 I1 Cu2 48.89(7) 5_666 .
Cu1 I2 Cu1 116.21(3) 2_656 .
Cu1 I2 Cu2 58.103(17) 2_656 .
Cu1 I2 Cu2 58.102(17) . .
N12 N11 Cu1 118.0(3) . .
C13 N11 Cu1 131.1(4) . .
C13 N11 N12 105.1(4) . .
N11 N12 C1 119.5(4) . .
N11 N12 C11 112.0(5) . .
C11 N12 C1 127.4(5) . .
N22 N21 Cu1 121.2(3) . .
C23 N21 Cu1 133.4(4) . .
C23 N21 N22 105.3(4) . .
N21 N22 C1 120.6(4) . .
C21 N22 N21 111.6(4) . .
C21 N22 C1 126.9(5) . .
N12 C1 H1 106.8 . .
N12 C1 C2 111.8(4) . .
N22 C1 N12 111.7(5) . .
N22 C1 H1 106.8 . .
N22 C1 C2 112.4(5) . .
C2 C1 H1 106.8 . .
C3 C2 C1 119.5(5) . .
C5 C2 C1 121.7(5) . .
C5 C2 C3 118.7(6) . .
C2 C3 H3 119.8 . .
C4 C3 C2 120.3(6) . .
C4 C3 H3 119.8 . .
C3 C4 C3 120.7(8) 6_565 .
C3 C4 H4 119.6 . .
C3 C4 H4 119.6 6_565 .
C2 C5 C2 121.2(7) . 6_565
C2 C5 H5 119.4 . .
C2 C5 H5 119.4 6_565 .
N12 C11 C12 106.0(5) . .
N12 C11 C14 123.1(6) . .
C12 C11 C14 130.9(6) . .
C11 C12 H12 126.8 . .
C11 C12 C13 106.3(5) . .
C13 C12 H12 126.8 . .
N11 C13 C12 110.6(5) . .
N11 C13 C15 121.2(5) . .
C12 C13 C15 128.1(6) . .
C11 C14 H14A 109.5 . .
C11 C14 H14B 109.5 . .
C11 C14 H14C 109.5 . .
H14A C14 H14B 109.5 . .
H14A C14 H14C 109.5 . .
H14B C14 H14C 109.5 . .
C13 C15 H15A 109.5 . .
C13 C15 H15B 109.5 . .
C13 C15 H15C 109.5 . .
H15A C15 H15B 109.5 . .
H15A C15 H15C 109.5 . .
H15B C15 H15C 109.5 . .
N22 C21 C22 106.0(5) . .
N22 C21 C24 122.4(5) . .
C22 C21 C24 131.6(5) . .
C21 C22 H22 126.9 . .
C21 C22 C23 106.2(5) . .
C23 C22 H22 126.9 . .
N21 C23 C22 110.8(5) . .
N21 C23 C25 121.1(5) . .
C22 C23 C25 128.1(5) . .
C21 C24 H24A 109.5 . .
C21 C24 H24B 109.5 . .
C21 C24 H24C 109.5 . .
H24A C24 H24B 109.5 . .
H24A C24 H24C 109.5 . .
H24B C24 H24C 109.5 . .
C23 C25 H25A 109.5 . .
C23 C25 H25B 109.5 . .
C23 C25 H25C 109.5 . .
H25A C25 H25B 109.5 . .
H25A C25 H25C 109.5 . .
H25B C25 H25C 109.5 . .
I4 I3 I4 180.0 . 5_566
I4 I3 I4 169.31(9) 2_556 5_566
I4 I3 I4 169.31(9) . 6_565
I4 I3 I4 180.0 2_556 6_565

loop_
_geom_bond_atom_site_label_1
_geom_bond_atom_site_label_2
_geom_bond_distance
_geom_bond_site_symmetry_2
Cu1 Cu2 2.5581(11) .
Cu1 I1 2.6411(7) .
Cu1 I2 2.6305(8) .
Cu1 N11 2.047(5) .
Cu1 N21 2.041(4) .
Cu2 Cu1 2.5581(11) 2_656
Cu2 Cu2 2.087(4) 5_666
Cu2 I1 2.5219(9) .
Cu2 I1 2.5219(9) 5_666
Cu2 I2 2.6374(19) .
I1 Cu1 2.6410(7) 6_565
I1 Cu2 2.5219(9) 5_666
I2 Cu1 2.6305(8) 2_656
N11 N12 1.368(6) .
N11 C13 1.340(7) .
N12 C1 1.458(7) .
N12 C11 1.370(7) .
N21 N22 1.370(6) .
N21 C23 1.323(7) .
N22 C1 1.455(7) .
N22 C21 1.359(7) .
C1 H1 1.0000 .
C1 C2 1.511(8) .
C2 C3 1.406(8) .
C2 C5 1.391(7) .
C3 H3 0.9500 .
C3 C4 1.374(8) .
C4 C3 1.374(8) 6_565
C4 H4 0.9500 .
C5 C2 1.391(7) 6_565
C5 H5 0.9500 .
C11 C12 1.376(9) .
C11 C14 1.495(8) .
C12 H12 0.9500 .
C12 C13 1.411(8) .
C13 C15 1.504(8) .
C14 H14A 0.9800 .
C14 H14B 0.9800 .
C14 H14C 0.9800 .
C15 H15A 0.9800 .
C15 H15B 0.9800 .
C15 H15C 0.9800 .
C21 C22 1.375(8) .
C21 C24 1.504(8) .
C22 H22 0.9500 .
C22 C23 1.403(7) .
C23 C25 1.497(8) .
C24 H24A 0.9800 .
C24 H24B 0.9800 .
C24 H24C 0.9800 .
C25 H25A 0.9800 .
C25 H25B 0.9800 .
C25 H25C 0.9800 .
I3 I4 2.9189(12) 2_556
I3 I4 2.9190(12) .
I3 I4 2.9190(12) 5_566
I3 I4 2.9190(12) 6_565
I4 I4 0.544(4) 2_556
I5 I6 1.63(5) .
I5 I7 1.08(3) .
I5 I7 1.08(3) 2
I5 I8 0.88(3) 5_565
I5 I8 2.76(6) .
I5 I9 1.84(3) 5_565
I5 I9 1.84(3) .
I5 I10 2.51(8) .
I6 I7 0.76(3) 2
I6 I7 0.76(3) .
I6 I8 2.50(6) 5_565
I6 I10 0.88(6) .
I7 I7 0.83(4) 2
I7 I8 1.92(4) 5_565
I7 I9 2.82(3) .
I7 I9 2.89(3) 5_565
I7 I10 1.57(7) .
I8 I5 0.88(3) 5_565
I8 I6 2.50(6) 5_565
I8 I7 1.92(4) 5_565
I8 I7 1.92(4) 6_565
I8 I8 1.88(7) 5_565
I8 I9 0.98(3) 5_565
I8 I9 0.98(3) .
I9 I5 1.84(3) 5_565
I9 I7 2.82(3) 6_565
I9 I7 2.89(3) 5_565
I9 I7 2.89(3) 2
I9 I8 0.98(3) 5_565
I9 I9 0.57(7) 5_565
I10 I7 1.57(7) 2
